data_4062312
loop_
_publ_author_name
'Doux Marjolaine'
'M\'ezailles, Nicolas'
'Ricard, Louis'
'Le Floch, Pascal'

_publ_section_title
;
 Planar Discrimination in an SPS-Based Rhodium(I) Complex
;
_journal_issue 23
_journal_name_full Organometallics
_journal_page_first 4624
_journal_page_last 4626
_journal_paper_doi 10.1021/om0305115
_journal_volume 22
_journal_year 2003
_chemical_formula_sum 'C60 H49 P4 Rh S2'
_chemical_formula_weight 1060.90
_space_group_IT_number 2
_symmetry_cell_setting triclinic
_symmetry_space_group_name_Hall '-P 1'
_symmetry_space_group_name_H-M 'P -1'
_cell_angle_alpha 80.7880(10)
_cell_angle_beta 79.5600(10)
_cell_angle_gamma 75.7780(10)
_cell_formula_units_Z 2
_cell_length_a 9.08070(10)
_cell_length_b 13.1944(2)
_cell_length_c 22.3339(5)
_cell_measurement_temperature 150.0(10)
_cell_volume 2532.15(7)
_diffrn_ambient_temperature 150.0(10)
_exptl_crystal_density_diffrn 1.391
_cod_depositor_comments
;
The following automatic conversions were performed:
'_symmetry_cell_setting' value 'Triclinic' changed to 'triclinic'
according to '/home/saulius/struct/CIF-dictionaries/cif_core.dic'
dictionary named 'cif_core.dic' version 2.4.1 from 2010-06-29.

Automatic conversion script
Id: cif_fix_enum 1527 2010-12-29 10:47:43Z saulius 
;
_cod_database_code 4062312

loop_
_symmetry_equiv_pos_as_xyz
'x, y, z'
'-x, -y, -z'

loop_
_atom_site_label
_atom_site_type_symbol
_atom_site_fract_x
_atom_site_fract_y
_atom_site_fract_z
_atom_site_U_iso_or_equiv
_atom_site_adp_type
_atom_site_occupancy
_atom_site_symmetry_multiplicity
_atom_site_calc_flag
_atom_site_refinement_flags
_atom_site_disorder_assembly
_atom_site_disorder_group
Rh1 Rh 1.052950(15) 0.305612(12) 0.279010(7) 0.01549(5) Uani 1 1 d . . .
S1 S 1.04636(6) 0.16365(4) 0.23104(3) 0.02107(11) Uani 1 1 d . . .
S2 S 1.03170(6) 0.45940(4) 0.32106(3) 0.02166(11) Uani 1 1 d . . .
P1 P 1.03182(5) 0.40739(4) 0.18900(2) 0.01578(11) Uani 1 1 d . . .
P2 P 0.95294(5) 0.22145(4) 0.15346(2) 0.01608(11) Uani 1 1 d . . .
P3 P 0.87358(5) 0.56163(4) 0.27480(3) 0.01719(11) Uani 1 1 d . . .
P4 P 1.05064(5) 0.20132(4) 0.37218(2) 0.01670(11) Uani 1 1 d . . .
C1 C 0.9447(2) 0.35781(15) 0.13725(9) 0.0167(4) Uani 1 1 d . . .
C2 C 0.8557(2) 0.42831(16) 0.09674(10) 0.0187(4) Uani 1 1 d . . .
C3 C 0.8107(2) 0.53709(16) 0.10095(10) 0.0212(4) Uani 1 1 d . . .
H3 H 0.7729 0.5817 0.0667 0.025 Uiso 1 1 calc R . .
C4 C 0.8176(2) 0.58473(16) 0.15199(10) 0.0192(4) Uani 1 1 d . . .
C5 C 0.9023(2) 0.53366(15) 0.19813(10) 0.0182(4) Uani 1 1 d . . .
C6 C 1.2046(2) 0.44053(17) 0.14315(11) 0.0261(5) Uani 1 1 d . . .
H6A H 1.2793 0.3757 0.1333 0.039 Uiso 1 1 calc R . .
H6B H 1.2492 0.4795 0.1664 0.039 Uiso 1 1 calc R . .
H6C H 1.1785 0.4842 0.1051 0.039 Uiso 1 1 calc R . .
C7 C 1.0744(2) 0.14630(16) 0.09440(10) 0.0197(4) Uani 1 1 d . . .
C8 C 1.0666(2) 0.04325(17) 0.09258(12) 0.0301(5) Uani 1 1 d . . .
H8 H 0.9918 0.0131 0.1202 0.036 Uiso 1 1 calc R . .
C9 C 1.1690(3) -0.0157(2) 0.04994(13) 0.0415(7) Uani 1 1 d . . .
H9 H 1.1630 -0.0860 0.0482 0.050 Uiso 1 1 calc R . .
C10 C 1.2793(3) 0.0270(2) 0.01008(13) 0.0423(7) Uani 1 1 d . . .
H10 H 1.3484 -0.0137 -0.0190 0.051 Uiso 1 1 calc R . .
C11 C 1.2887(2) 0.1285(2) 0.01260(11) 0.0352(6) Uani 1 1 d . . .
H11 H 1.3652 0.1577 -0.0146 0.042 Uiso 1 1 calc R . .
C12 C 1.1871(2) 0.18886(18) 0.05471(10) 0.0256(5) Uani 1 1 d . . .
H12 H 1.1945 0.2589 0.0564 0.031 Uiso 1 1 calc R . .
C13 C 0.7634(2) 0.19476(16) 0.16262(10) 0.0202(4) Uani 1 1 d . . .
C14 C 0.6682(2) 0.21299(19) 0.21832(12) 0.0320(6) Uani 1 1 d . . .
H14 H 0.7075 0.2314 0.2507 0.038 Uiso 1 1 calc R . .
C15 C 0.5171(3) 0.2042(2) 0.22626(13) 0.0408(7) Uani 1 1 d . . .
H15 H 0.4522 0.2174 0.2639 0.049 Uiso 1 1 calc R . .
C16 C 0.4606(2) 0.17629(18) 0.17937(13) 0.0343(6) Uani 1 1 d . . .
H16 H 0.3568 0.1701 0.1849 0.041 Uiso 1 1 calc R . .
C17 C 0.5540(2) 0.15732(17) 0.12453(12) 0.0271(5) Uani 1 1 d . . .
H17 H 0.5145 0.1377 0.0926 0.033 Uiso 1 1 calc R . .
C18 C 0.7057(2) 0.16675(16) 0.11581(11) 0.0232(5) Uani 1 1 d . . .
H18 H 0.7698 0.1540 0.0779 0.028 Uiso 1 1 calc R . .
C19 C 0.7878(2) 0.39105(16) 0.05042(10) 0.0208(4) Uani 1 1 d . . .
C20 C 0.6291(2) 0.40369(17) 0.05625(11) 0.0280(5) Uani 1 1 d . . .
H20 H 0.5649 0.4375 0.0892 0.034 Uiso 1 1 calc R . .
C21 C 0.5635(3) 0.36786(19) 0.01495(13) 0.0357(6) Uani 1 1 d . . .
H21 H 0.4554 0.3754 0.0203 0.043 Uiso 1 1 calc R . .
C22 C 0.6546(3) 0.32125(19) -0.03391(12) 0.0370(6) Uani 1 1 d . . .
H22 H 0.6095 0.2965 -0.0623 0.044 Uiso 1 1 calc R . .
C23 C 0.8121(3) 0.31049(19) -0.04157(11) 0.0350(6) Uani 1 1 d . . .
H23 H 0.8750 0.2793 -0.0757 0.042 Uiso 1 1 calc R . .
C24 C 0.8787(3) 0.34492(17) 0.00021(11) 0.0273(5) Uani 1 1 d . . .
H24 H 0.9869 0.3371 -0.0054 0.033 Uiso 1 1 calc R . .
C25 C 0.7131(2) 0.69203(16) 0.15551(10) 0.0215(4) Uani 1 1 d . . .
C26 C 0.7696(3) 0.78190(17) 0.15010(11) 0.0284(5) Uani 1 1 d . . .
H26 H 0.8773 0.7759 0.1461 0.034 Uiso 1 1 calc R . .
C27 C 0.6711(3) 0.88072(18) 0.15049(12) 0.0350(6) Uani 1 1 d . . .
H27 H 0.7115 0.9418 0.1466 0.042 Uiso 1 1 calc R . .
C28 C 0.5144(3) 0.89022(19) 0.15660(12) 0.0347(6) Uani 1 1 d . . .
H28 H 0.4468 0.9577 0.1572 0.042 Uiso 1 1 calc R . .
C29 C 0.4567(3) 0.80176(19) 0.16181(12) 0.0342(6) Uani 1 1 d . . .
H29 H 0.3489 0.8083 0.1660 0.041 Uiso 1 1 calc R . .
C30 C 0.5550(2) 0.70266(18) 0.16106(11) 0.0273(5) Uani 1 1 d . . .
H30 H 0.5141 0.6420 0.1643 0.033 Uiso 1 1 calc R . .
C31 C 0.6794(2) 0.55294(16) 0.30983(10) 0.0214(4) Uani 1 1 d . . .
C32 C 0.6172(2) 0.58828(19) 0.36669(11) 0.0312(5) Uani 1 1 d . . .
H32 H 0.6752 0.6197 0.3868 0.037 Uiso 1 1 calc R . .
C33 C 0.4706(3) 0.5776(2) 0.39395(13) 0.0411(7) Uani 1 1 d . . .
H33 H 0.4285 0.6017 0.4327 0.049 Uiso 1 1 calc R . .
C34 C 0.3862(3) 0.5321(2) 0.36475(13) 0.0383(6) Uani 1 1 d . . .
H34 H 0.2847 0.5273 0.3828 0.046 Uiso 1 1 calc R . .
C35 C 0.4483(2) 0.49383(19) 0.30977(13) 0.0345(6) Uani 1 1 d . . .
H35 H 0.3912 0.4602 0.2906 0.041 Uiso 1 1 calc R . .
C36 C 0.5951(2) 0.50431(17) 0.28216(11) 0.0267(5) Uani 1 1 d . . .
H36 H 0.6376 0.4779 0.2441 0.032 Uiso 1 1 calc R . .
C37 C 0.8968(2) 0.69204(16) 0.28038(10) 0.0206(4) Uani 1 1 d . . .
C38 C 1.0467(2) 0.70690(19) 0.27324(12) 0.0303(5) Uani 1 1 d . . .
H38 H 1.1318 0.6488 0.2681 0.036 Uiso 1 1 calc R . .
C39 C 1.0710(3) 0.8062(2) 0.27361(13) 0.0410(7) Uani 1 1 d . . .
H39 H 1.1729 0.8160 0.2690 0.049 Uiso 1 1 calc R . .
C40 C 0.9483(3) 0.8914(2) 0.28066(12) 0.0423(7) Uani 1 1 d . . .
H40 H 0.9658 0.9596 0.2803 0.051 Uiso 1 1 calc R . .
C41 C 0.8000(3) 0.87712(19) 0.28819(13) 0.0393(6) Uani 1 1 d . . .
H41 H 0.7154 0.9355 0.2934 0.047 Uiso 1 1 calc R . .
C42 C 0.7743(2) 0.77789(17) 0.28811(11) 0.0285(5) Uani 1 1 d . . .
H42 H 0.6721 0.7686 0.2934 0.034 Uiso 1 1 calc R . .
C43 C 0.8651(2) 0.16307(17) 0.38884(10) 0.0209(4) Uani 1 1 d . . .
C44 C 0.7345(2) 0.24533(19) 0.38773(11) 0.0321(6) Uani 1 1 d . . .
H44 H 0.7449 0.3163 0.3814 0.039 Uiso 1 1 calc R . .
C45 C 0.5900(2) 0.2236(2) 0.39578(13) 0.0419(7) Uani 1 1 d . . .
H45 H 0.5016 0.2798 0.3956 0.050 Uiso 1 1 calc R . .
C46 C 0.5737(3) 0.1207(2) 0.40403(12) 0.0410(7) Uani 1 1 d . . .
H46 H 0.4744 0.1063 0.4092 0.049 Uiso 1 1 calc R . .
C47 C 0.7019(3) 0.0390(2) 0.40478(12) 0.0371(6) Uani 1 1 d . . .
H47 H 0.6910 -0.0319 0.4102 0.045 Uiso 1 1 calc R . .
C48 C 0.8479(2) 0.06042(18) 0.39747(10) 0.0262(5) Uani 1 1 d . . .
H48 H 0.9359 0.0040 0.3985 0.031 Uiso 1 1 calc R . .
C49 C 1.1909(2) 0.07482(16) 0.38072(10) 0.0183(4) Uani 1 1 d . . .
C50 C 1.2796(2) 0.03464(18) 0.32829(11) 0.0266(5) Uani 1 1 d . . .
H50 H 1.2692 0.0737 0.2891 0.032 Uiso 1 1 calc R . .
C51 C 1.3829(2) -0.0619(2) 0.33304(12) 0.0350(6) Uani 1 1 d . . .
H51 H 1.4400 -0.0898 0.2970 0.042 Uiso 1 1 calc R . .
C52 C 1.4033(2) -0.11759(19) 0.38969(12) 0.0313(5) Uani 1 1 d . . .
H52 H 1.4757 -0.1831 0.3927 0.038 Uiso 1 1 calc R . .
C53 C 1.3185(2) -0.07816(17) 0.44204(11) 0.0282(5) Uani 1 1 d . . .
H53 H 1.3327 -0.1162 0.4812 0.034 Uiso 1 1 calc R . .
C54 C 1.2120(2) 0.01752(17) 0.43733(10) 0.0251(5) Uani 1 1 d . . .
H54 H 1.1530 0.0440 0.4735 0.030 Uiso 1 1 calc R . .
C55 C 1.0564(2) 0.25635(16) 0.44171(10) 0.0198(4) Uani 1 1 d . . .
C56 C 1.1643(2) 0.31574(18) 0.44046(11) 0.0268(5) Uani 1 1 d . . .
H56 H 1.2330 0.3266 0.4038 0.032 Uiso 1 1 calc R . .
C57 C 1.1732(3) 0.3591(2) 0.49158(13) 0.0399(6) Uani 1 1 d . . .
H57 H 1.2484 0.3987 0.4900 0.048 Uiso 1 1 calc R . .
C58 C 1.0726(3) 0.3450(2) 0.54526(13) 0.0439(7) Uani 1 1 d . . .
H58 H 1.0769 0.3761 0.5803 0.053 Uiso 1 1 calc R . .
C59 C 0.9663(3) 0.2854(2) 0.54730(12) 0.0418(7) Uani 1 1 d . . .
H59 H 0.8985 0.2743 0.5842 0.050 Uiso 1 1 calc R . .
C60 C 0.9573(2) 0.2417(2) 0.49640(11) 0.0312(5) Uani 1 1 d . . .
H60 H 0.8829 0.2011 0.4985 0.037 Uiso 1 1 calc R . .

loop_
_atom_site_aniso_label
_atom_site_aniso_U_11
_atom_site_aniso_U_22
_atom_site_aniso_U_33
_atom_site_aniso_U_23
_atom_site_aniso_U_13
_atom_site_aniso_U_12
Rh1 0.01575(7) 0.01522(9) 0.01574(9) -0.00122(6) -0.00314(6) -0.00378(5)
S1 0.0297(3) 0.0147(3) 0.0207(3) 0.0000(2) -0.0098(2) -0.00543(19)
S2 0.0251(2) 0.0188(3) 0.0232(3) -0.0047(2) -0.0106(2) -0.00244(19)
P1 0.0171(2) 0.0138(3) 0.0166(3) -0.0012(2) -0.00273(19) -0.00401(18)
P2 0.0173(2) 0.0142(3) 0.0173(3) -0.0022(2) -0.00354(19) -0.00373(18)
P3 0.0180(2) 0.0155(3) 0.0189(3) -0.0032(2) -0.0039(2) -0.00386(18)
P4 0.0154(2) 0.0182(3) 0.0162(3) -0.0005(2) -0.00238(19) -0.00419(18)
C1 0.0198(9) 0.0154(10) 0.0154(10) -0.0029(8) -0.0025(7) -0.0041(7)
C2 0.0223(9) 0.0188(11) 0.0161(11) -0.0021(8) -0.0034(8) -0.0062(8)
C3 0.0293(10) 0.0153(10) 0.0187(11) 0.0009(8) -0.0094(8) -0.0022(8)
C4 0.0219(9) 0.0163(10) 0.0197(11) -0.0001(8) -0.0036(8) -0.0057(7)
C5 0.0202(9) 0.0142(10) 0.0210(11) -0.0024(8) -0.0039(8) -0.0050(7)
C6 0.0245(10) 0.0236(12) 0.0289(13) -0.0009(10) -0.0006(9) -0.0066(8)
C7 0.0196(9) 0.0185(11) 0.0206(11) -0.0036(9) -0.0081(8) 0.0010(7)
C8 0.0322(11) 0.0196(12) 0.0383(15) -0.0102(10) -0.0049(10) -0.0014(9)
C9 0.0495(15) 0.0238(13) 0.0508(18) -0.0185(12) -0.0088(13) 0.0027(11)
C10 0.0352(13) 0.0484(17) 0.0397(17) -0.0251(14) -0.0023(12) 0.0078(11)
C11 0.0260(11) 0.0508(17) 0.0261(14) -0.0120(12) 0.0011(10) -0.0025(10)
C12 0.0254(10) 0.0309(13) 0.0222(12) -0.0072(10) -0.0044(9) -0.0061(9)
C13 0.0179(9) 0.0175(10) 0.0251(12) -0.0005(9) -0.0028(8) -0.0054(7)
C14 0.0296(11) 0.0415(15) 0.0290(14) -0.0118(11) 0.0025(10) -0.0158(10)
C15 0.0285(12) 0.0515(17) 0.0425(17) -0.0156(13) 0.0099(11) -0.0140(11)
C16 0.0199(10) 0.0288(13) 0.0536(18) -0.0005(12) -0.0045(11) -0.0077(9)
C17 0.0263(10) 0.0213(12) 0.0373(15) 0.0001(10) -0.0133(10) -0.0079(8)
C18 0.0224(10) 0.0192(11) 0.0291(13) -0.0008(9) -0.0073(9) -0.0053(8)
C19 0.0310(10) 0.0133(10) 0.0190(11) 0.0013(8) -0.0102(9) -0.0040(8)
C20 0.0312(11) 0.0214(12) 0.0322(14) -0.0021(10) -0.0134(10) -0.0021(9)
C21 0.0395(13) 0.0267(13) 0.0457(17) 0.0022(12) -0.0243(12) -0.0073(10)
C22 0.0607(16) 0.0285(14) 0.0306(15) 0.0003(11) -0.0271(12) -0.0138(11)
C23 0.0590(16) 0.0274(13) 0.0207(13) -0.0032(10) -0.0102(11) -0.0102(11)
C24 0.0378(12) 0.0237(12) 0.0206(12) 0.0008(9) -0.0061(9) -0.0083(9)
C25 0.0307(10) 0.0156(10) 0.0178(11) -0.0009(8) -0.0079(9) -0.0019(8)
C26 0.0339(11) 0.0198(12) 0.0317(14) -0.0001(10) -0.0098(10) -0.0048(9)
C27 0.0530(15) 0.0157(12) 0.0368(15) -0.0017(10) -0.0130(12) -0.0048(10)
C28 0.0476(14) 0.0216(13) 0.0294(14) -0.0063(10) -0.0110(11) 0.0086(10)
C29 0.0307(11) 0.0341(14) 0.0343(15) -0.0064(11) -0.0089(10) 0.0037(10)
C30 0.0318(11) 0.0226(12) 0.0278(13) -0.0028(10) -0.0100(9) -0.0029(9)
C31 0.0204(9) 0.0202(11) 0.0235(12) -0.0016(9) -0.0032(8) -0.0051(8)
C32 0.0287(11) 0.0368(14) 0.0305(14) -0.0101(11) 0.0011(10) -0.0120(10)
C33 0.0357(13) 0.0481(17) 0.0366(16) -0.0103(13) 0.0112(11) -0.0128(11)
C34 0.0233(11) 0.0385(15) 0.0512(18) -0.0023(13) 0.0023(11) -0.0111(10)
C35 0.0280(11) 0.0323(14) 0.0474(17) 0.0008(12) -0.0106(11) -0.0146(10)
C36 0.0262(10) 0.0268(12) 0.0294(13) -0.0022(10) -0.0052(9) -0.0099(9)
C37 0.0272(10) 0.0189(11) 0.0177(11) -0.0048(8) -0.0033(8) -0.0073(8)
C38 0.0278(11) 0.0305(13) 0.0370(15) -0.0127(11) 0.0015(10) -0.0138(9)
C39 0.0463(14) 0.0385(16) 0.0448(18) -0.0121(13) 0.0076(13) -0.0277(12)
C40 0.0704(18) 0.0264(14) 0.0355(16) -0.0086(12) 0.0047(13) -0.0271(13)
C41 0.0556(16) 0.0200(13) 0.0403(16) -0.0088(11) -0.0020(13) -0.0050(11)
C42 0.0320(11) 0.0213(12) 0.0314(14) -0.0066(10) -0.0010(10) -0.0053(9)
C43 0.0184(9) 0.0276(12) 0.0171(11) 0.0001(9) -0.0030(8) -0.0075(8)
C44 0.0212(10) 0.0332(14) 0.0369(15) 0.0103(11) -0.0051(10) -0.0055(9)
C45 0.0167(10) 0.0575(18) 0.0433(17) 0.0130(14) -0.0053(10) -0.0046(10)
C46 0.0237(11) 0.071(2) 0.0340(15) 0.0032(14) -0.0072(10) -0.0243(12)
C47 0.0370(13) 0.0470(16) 0.0359(15) -0.0086(12) 0.0000(11) -0.0269(11)
C48 0.0258(10) 0.0307(13) 0.0242(13) -0.0075(10) -0.0002(9) -0.0103(9)
C49 0.0157(8) 0.0169(10) 0.0227(11) 0.0006(8) -0.0045(8) -0.0051(7)
C50 0.0231(10) 0.0305(13) 0.0225(12) -0.0021(10) -0.0052(9) 0.0014(8)
C51 0.0286(11) 0.0403(15) 0.0308(15) -0.0109(12) -0.0060(10) 0.0075(10)
C52 0.0272(11) 0.0255(13) 0.0380(15) -0.0032(11) -0.0083(10) 0.0022(9)
C53 0.0291(11) 0.0228(12) 0.0294(13) 0.0063(10) -0.0050(9) -0.0050(9)
C54 0.0238(10) 0.0257(12) 0.0218(12) 0.0021(9) 0.0001(9) -0.0039(8)
C55 0.0189(9) 0.0218(11) 0.0184(11) -0.0032(9) -0.0042(8) -0.0025(8)
C56 0.0242(10) 0.0363(14) 0.0225(12) -0.0044(10) -0.0056(9) -0.0094(9)
C57 0.0390(13) 0.0512(17) 0.0386(16) -0.0097(13) -0.0152(12) -0.0176(12)
C58 0.0471(15) 0.0580(19) 0.0317(16) -0.0205(14) -0.0121(12) -0.0068(13)
C59 0.0375(13) 0.0655(19) 0.0232(14) -0.0147(13) 0.0027(11) -0.0121(12)
C60 0.0286(11) 0.0429(15) 0.0231(13) -0.0053(11) 0.0016(9) -0.0130(10)

loop_
_geom_bond_atom_site_label_1
_geom_bond_atom_site_label_2
_geom_bond_distance
_geom_bond_site_symmetry_2
_geom_bond_publ_flag
Rh1 P1 2.2428(6) . ?
Rh1 P4 2.3034(6) . ?
Rh1 S1 2.3197(6) . ?
Rh1 S2 2.3213(6) . ?
S1 P2 2.0235(8) . ?
S2 P3 2.0219(7) . ?
P1 C1 1.794(2) . ?
P1 C5 1.8054(19) . ?
P1 C6 1.820(2) . ?
P2 C1 1.763(2) . ?
P2 C13 1.8103(19) . ?
P2 C7 1.815(2) . ?
P3 C5 1.769(2) . ?
P3 C37 1.810(2) . ?
P3 C31 1.8177(19) . ?
P4 C55 1.830(2) . ?
P4 C43 1.8340(19) . ?
P4 C49 1.8399(19) . ?
C1 C2 1.401(3) . ?
C2 C3 1.406(3) . ?
C2 C19 1.495(3) . ?
C3 C4 1.404(3) . ?
C4 C5 1.385(3) . ?
C4 C25 1.503(3) . ?
C7 C8 1.386(3) . ?
C7 C12 1.394(3) . ?
C8 C9 1.392(3) . ?
C9 C10 1.381(4) . ?
C10 C11 1.373(4) . ?
C11 C12 1.391(3) . ?
C13 C18 1.386(3) . ?
C13 C14 1.399(3) . ?
C14 C15 1.382(3) . ?
C15 C16 1.381(4) . ?
C16 C17 1.378(3) . ?
C17 C18 1.390(3) . ?
C19 C20 1.394(3) . ?
C19 C24 1.395(3) . ?
C20 C21 1.380(3) . ?
C21 C22 1.375(4) . ?
C22 C23 1.384(3) . ?
C23 C24 1.384(3) . ?
C25 C26 1.384(3) . ?
C25 C30 1.392(3) . ?
C26 C27 1.389(3) . ?
C27 C28 1.381(3) . ?
C28 C29 1.373(3) . ?
C29 C30 1.391(3) . ?
C31 C36 1.386(3) . ?
C31 C32 1.396(3) . ?
C32 C33 1.391(3) . ?
C33 C34 1.380(4) . ?
C34 C35 1.374(4) . ?
C35 C36 1.393(3) . ?
C37 C42 1.387(3) . ?
C37 C38 1.400(3) . ?
C38 C39 1.383(3) . ?
C39 C40 1.381(4) . ?
C40 C41 1.382(4) . ?
C41 C42 1.386(3) . ?
C43 C48 1.380(3) . ?
C43 C44 1.398(3) . ?
C44 C45 1.385(3) . ?
C45 C46 1.381(4) . ?
C46 C47 1.380(4) . ?
C47 C48 1.398(3) . ?
C49 C54 1.385(3) . ?
C49 C50 1.396(3) . ?
C50 C51 1.385(3) . ?
C51 C52 1.377(3) . ?
C52 C53 1.379(3) . ?
C53 C54 1.391(3) . ?
C55 C56 1.391(3) . ?
C55 C60 1.397(3) . ?
C56 C57 1.379(3) . ?
C57 C58 1.386(4) . ?
C58 C59 1.378(4) . ?
C59 C60 1.378(3) . ?
